data_2223879
loop_
_publ_author_name
'Kim, Young-Inn'
'Lee, Hong Woo'
'Kim, Ji-Hoon'
'Park, Sun Young'
'Kang, Sung Kwon'

_publ_section_title
;
 Methanoldinitrato[<i>N</i>-(2-pyridylmethylene)aniline]copper(II)
;
_journal_coeditor_code JH2108
_journal_issue 11
_journal_name_full 'Acta Crystallographica Section E'
_journal_page_first m1362
_journal_paper_doi 10.1107/S1600536809041075
_journal_volume 65
_journal_year 2009
_chemical_formula_iupac '[Cu (N O3)2 (C12 H10 N2) (C H4 O)]'
_chemical_formula_moiety 'C13 H14 Cu N4 O7'
_chemical_formula_sum 'C13 H14 Cu N4 O7'
_chemical_formula_weight 401.82
_chemical_name_systematic
;
Methanoldinitrato[<i>N</i>-(2-pyridylmethylene)aniline]copper(II)
;
_space_group_IT_number 61
_symmetry_cell_setting orthorhombic
_symmetry_space_group_name_Hall '-P 2ac 2ab'
_symmetry_space_group_name_H-M 'P b c a'
_audit_creation_method 'WinGX routine CIF_UPDATE'
_cell_angle_alpha 90
_cell_angle_beta 90
_cell_angle_gamma 90
_cell_formula_units_Z 8
_cell_length_a 14.5924(13)
_cell_length_b 13.4826(12)
_cell_length_c 17.0060(13)
_cell_measurement_reflns_used 4394
_cell_measurement_temperature 295(2)
_cell_measurement_theta_max 22.82
_cell_measurement_theta_min 2.38
_cell_volume 3345.8(5)
_computing_cell_refinement 'SAINT (Bruker, 2002)'
_computing_data_collection 'SMART (Bruker, 2002)'
_computing_data_reduction 'SAINT (Bruker, 2002)'
_computing_molecular_graphics 'ORTEP-3 for Windows (Farrugia, 1997)'
_computing_publication_material 'WinGX (Farrugia, 1999)'
_computing_structure_refinement 'SHELXL97 (Sheldrick, 2008)'
_computing_structure_solution 'SHELXS97 (Sheldrick, 2008)'
_diffrn_ambient_temperature 295(2)
_diffrn_measured_fraction_theta_full 1
_diffrn_measured_fraction_theta_max 1
_diffrn_measurement_device_type 'Bruker SMART CCD area-detector'
_diffrn_measurement_method '\f and \w'
_diffrn_radiation_type MoK\a
_diffrn_radiation_wavelength 0.71073
_diffrn_reflns_av_R_equivalents 0.0372
_diffrn_reflns_limit_h_max 18
_diffrn_reflns_limit_h_min -11
_diffrn_reflns_limit_k_max 16
_diffrn_reflns_limit_k_min -10
_diffrn_reflns_limit_l_max 14
_diffrn_reflns_limit_l_min -20
_diffrn_reflns_number 17118
_diffrn_reflns_theta_full 26
_diffrn_reflns_theta_max 26
_diffrn_reflns_theta_min 2.38
_exptl_absorpt_coefficient_mu 1.35
_exptl_absorpt_correction_T_max 0.823
_exptl_absorpt_correction_T_min 0.76
_exptl_absorpt_correction_type multi-scan
_exptl_absorpt_process_details '(SADABS; Bruker, 2002)'
_exptl_crystal_colour green
_exptl_crystal_density_diffrn 1.595
_exptl_crystal_density_method 'not measured'
_exptl_crystal_description block
_exptl_crystal_F_000 1640
_exptl_crystal_size_max 0.2
_exptl_crystal_size_mid 0.18
_exptl_crystal_size_min 0.14
_refine_diff_density_max 0.434
_refine_diff_density_min -0.341
_refine_ls_extinction_method none
_refine_ls_goodness_of_fit_ref 1.027
_refine_ls_hydrogen_treatment mixed
_refine_ls_matrix_type full
_refine_ls_number_parameters 229
_refine_ls_number_reflns 3289
_refine_ls_number_restraints 0
_refine_ls_restrained_S_all 1.027
_refine_ls_R_factor_gt 0.0383
_refine_ls_shift/su_max 0
_refine_ls_structure_factor_coef Fsqd
_refine_ls_weighting_details 'calc w=1/[\s^2^(Fo^2^)+(0.0421P)^2^+1.1597P] where P=(Fo^2^+2Fc^2^)/3'
_refine_ls_weighting_scheme calc
_refine_ls_wR_factor_ref 0.1012
_reflns_number_gt 2098
_reflns_number_total 3289
_reflns_threshold_expression I>2\s(I)
_cod_data_source_file jh2108.cif
_cod_data_source_block I
_cod_depositor_comments
;
The following automatic conversions were performed:
'_symmetry_cell_setting' value 'Orthorhombic' changed to 'orthorhombic'
according to '/home/saulius/struct/CIF-dictionaries/cif_core.dic'
dictionary named 'cif_core.dic' version 2.4.1 from 2010-06-29.

Automatic conversion script
Id: cif_fix_enum 1527 2010-12-29 10:47:43Z saulius 

The following automatic conversions were performed:

'_symmetry_cell_setting' value 'Orthorhombic' changed to
'orthorhombic' according to
/home/saulius/struct/CIF-dictionaries/cif_core.dic dictionary named
'cif_core.dic' version 2.4.1 from 2010-06-29.

Automatic conversion script
Id: cif_fix_values 1715 2011-07-08 13:25:40Z adriana 
;
_cod_database_code 2223879
_cod_database_fobs_code 2223879

loop_
_symmetry_equiv_pos_as_xyz
'x, y, z'
'-x+1/2, -y, z+1/2'
'-x, y+1/2, -z+1/2'
'x+1/2, -y+1/2, -z'
'-x, -y, -z'
'x-1/2, y, -z-1/2'
'x, -y-1/2, z-1/2'
'-x-1/2, y-1/2, z'

loop_
_atom_site_type_symbol
_atom_site_label
_atom_site_fract_x
_atom_site_fract_y
_atom_site_fract_z
_atom_site_U_iso_or_equiv
_atom_site_adp_type
_atom_site_calc_flag
_atom_site_refinement_flags
_atom_site_occupancy
_atom_site_disorder_assembly
_atom_site_disorder_group
Cu Cu 0.22734(3) 0.80769(3) 0.05883(2) 0.04304(16) Uani d . 1 . .
N N1 0.19359(18) 0.8656(2) -0.04406(14) 0.0443(7) Uani d . 1 . .
C C2 0.2115(2) 0.8304(3) -0.1155(2) 0.0562(9) Uani d . 1 . .
H H2 0.2447 0.7718 -0.1198 0.067 Uiso calc R 1 . .
C C3 0.1832(3) 0.8766(3) -0.1831(2) 0.0630(10) Uani d . 1 . .
H H3 0.1961 0.8489 -0.2319 0.076 Uiso calc R 1 . .
C C4 0.1354(3) 0.9642(3) -0.1777(2) 0.0611(10) Uani d . 1 . .
H H4 0.116 0.9971 -0.2228 0.073 Uiso calc R 1 . .
C C5 0.1169(2) 1.0027(2) -0.10368(19) 0.0529(9) Uani d . 1 . .
H H5 0.0859 1.0626 -0.0983 0.063 Uiso calc R 1 . .
C C6 0.1449(2) 0.9511(2) -0.03880(18) 0.0416(8) Uani d . 1 . .
C C7 0.1207(2) 0.9783(2) 0.04160(18) 0.0438(8) Uani d . 1 . .
H H7 0.0898 1.0371 0.0522 0.053 Uiso calc R 1 . .
N N8 0.14329(17) 0.91931(18) 0.09677(14) 0.0423(6) Uani d . 1 . .
C C9 0.1175(2) 0.9408(2) 0.17667(18) 0.0466(8) Uani d . 1 . .
C C10 0.1211(2) 1.0360(3) 0.2067(2) 0.0627(10) Uani d . 1 . .
H H10 0.1417 1.0883 0.1758 0.075 Uiso calc R 1 . .
C C11 0.0938(3) 1.0521(4) 0.2833(3) 0.0858(14) Uani d . 1 . .
H H11 0.0948 1.1161 0.3038 0.103 Uiso calc R 1 . .
C C12 0.0653(3) 0.9751(5) 0.3291(3) 0.0951(16) Uani d . 1 . .
H H12 0.0486 0.9867 0.3811 0.114 Uiso calc R 1 . .
C C13 0.0611(3) 0.8808(4) 0.2995(2) 0.0864(14) Uani d . 1 . .
H H13 0.0404 0.8291 0.331 0.104 Uiso calc R 1 . .
C C14 0.0876(2) 0.8620(3) 0.2226(2) 0.0650(10) Uani d . 1 . .
H H14 0.0854 0.798 0.2022 0.078 Uiso calc R 1 . .
O O15 0.32671(16) 0.71875(15) 0.01603(14) 0.0542(6) Uani d . 1 . .
N N16 0.4040(2) 0.7588(2) 0.00143(16) 0.0540(7) Uani d . 1 . .
O O17 0.40926(18) 0.8491(2) -0.00598(15) 0.0781(7) Uani d . 1 . .
O O18 0.47131(18) 0.70493(19) -0.0054(2) 0.0903(10) Uani d . 1 . .
O O19 0.26151(16) 0.75883(17) 0.16300(13) 0.0561(6) Uani d . 1 . .
N N20 0.3146(2) 0.8210(2) 0.19904(18) 0.0565(8) Uani d . 1 . .
O O21 0.33689(17) 0.89636(19) 0.16336(14) 0.0714(8) Uani d . 1 . .
O O22 0.3405(2) 0.80158(19) 0.26547(15) 0.0846(9) Uani d . 1 . .
O O23 0.1281(2) 0.6864(2) 0.0490(2) 0.0773(10) Uani d . 1 . .
H H23 0.084(2) 0.704(3) 0.042(2) 0.049(13) Uiso d . 1 . .
C C24 0.1395(3) 0.5872(3) 0.0572(3) 0.0998(16) Uani d . 1 . .
H H13A 0.0819 0.5543 0.0492 0.15 Uiso calc R 1 . .
H H13B 0.1616 0.5729 0.1092 0.15 Uiso calc R 1 . .
H H13C 0.183 0.5639 0.0191 0.15 Uiso calc R 1 . .

loop_
_atom_site_aniso_label
_atom_site_aniso_U_11
_atom_site_aniso_U_22
_atom_site_aniso_U_33
_atom_site_aniso_U_12
_atom_site_aniso_U_13
_atom_site_aniso_U_23
Cu 0.0416(3) 0.0385(3) 0.0489(2) 0.00253(18) 0.00262(18) 0.00149(17)
N1 0.0430(17) 0.0432(17) 0.0469(16) 0.0001(13) 0.0024(12) -0.0009(12)
C2 0.058(3) 0.055(2) 0.056(2) 0.0043(18) 0.0079(18) -0.0077(18)
C3 0.070(3) 0.075(3) 0.044(2) -0.004(2) 0.0028(19) -0.0035(19)
C4 0.067(3) 0.070(3) 0.047(2) -0.008(2) -0.0028(18) 0.0109(18)
C5 0.054(2) 0.048(2) 0.057(2) 0.0029(17) -0.0011(18) 0.0079(17)
C6 0.0360(19) 0.0396(19) 0.0491(19) -0.0035(16) 0.0025(14) 0.0018(15)
C7 0.040(2) 0.0379(19) 0.053(2) 0.0028(16) 0.0016(15) -0.0022(15)
N8 0.0393(17) 0.0423(16) 0.0452(15) -0.0030(13) 0.0036(12) -0.0031(12)
C9 0.0339(19) 0.057(2) 0.0483(18) 0.0038(16) 0.0032(15) -0.0020(17)
C10 0.052(2) 0.072(3) 0.064(2) -0.003(2) 0.0058(19) -0.020(2)
C11 0.069(3) 0.113(4) 0.075(3) 0.004(3) 0.008(2) -0.038(3)
C12 0.068(3) 0.163(5) 0.054(3) 0.020(3) 0.010(2) -0.021(3)
C13 0.069(3) 0.128(4) 0.062(3) 0.016(3) 0.022(2) 0.023(3)
C14 0.060(3) 0.072(3) 0.062(2) 0.006(2) 0.011(2) 0.007(2)
O15 0.0380(14) 0.0448(14) 0.0799(17) -0.0012(11) 0.0119(12) 0.0028(11)
N16 0.048(2) 0.049(2) 0.0647(18) -0.0012(18) 0.0070(15) 0.0009(15)
O17 0.078(2) 0.0534(16) 0.103 -0.0108(15) 0.0194(16) 0.0031(15)
O18 0.0405(17) 0.0652(19) 0.165(3) 0.0090(14) 0.0224(18) -0.0068(17)
O19 0.0627(16) 0.0481(15) 0.0577(14) -0.0049(13) -0.0082(12) 0.0056(12)
N20 0.050(2) 0.067(2) 0.0519(18) 0.0023(16) 0.0013(16) 0.0093(17)
O21 0.072(2) 0.0728(18) 0.0689(16) -0.0241(15) -0.0123(14) 0.0210(14)
O22 0.100(2) 0.098(2) 0.0556(16) -0.0161(16) -0.0205(15) 0.0193(14)
O23 0.0456(19) 0.0467(18) 0.140(3) 0.0003(15) -0.0207(18) 0.0095(15)
C24 0.071(3) 0.050(3) 0.179(5) -0.009(2) -0.013(3) 0.019(3)

loop_
_atom_type_symbol
_atom_type_description
_atom_type_scat_dispersion_real
_atom_type_scat_dispersion_imag
_atom_type_scat_source
C C 0.0033 0.0016 'International Tables Vol C Tables 4.2.6.8 and 6.1.1.4'
H H 0 0 'International Tables Vol C Tables 4.2.6.8 and 6.1.1.4'
N N 0.0061 0.0033 'International Tables Vol C Tables 4.2.6.8 and 6.1.1.4'
O O 0.0106 0.006 'International Tables Vol C Tables 4.2.6.8 and 6.1.1.4'
Cu Cu 0.3201 1.2651 'International Tables Vol C Tables 4.2.6.8 and 6.1.1.4'

loop_
_geom_angle_atom_site_label_1
_geom_angle_atom_site_label_2
_geom_angle_atom_site_label_3
_geom_angle_site_symmetry_1
_geom_angle_site_symmetry_3
_geom_angle
_geom_angle_publ_flag
O19 Cu N1 . . 176.44(10) ?
O19 Cu O15 . . 86.75(9) ?
N1 Cu O15 . . 95.43(10) ?
O19 Cu N8 . . 96.60(10) ?
N1 Cu N8 . . 80.75(10) ?
O15 Cu N8 . . 169.09(10) ?
O19 Cu O23 . . 89.20(11) ?
N1 Cu O23 . . 93.60(11) ?
O15 Cu O23 . . 90.21(11) ?
N8 Cu O23 . . 100.20(11) ?
C2 N1 C6 . . 117.8(3) ?
C2 N1 Cu . . 128.2(2) ?
C6 N1 Cu . . 114.0(2) ?
N1 C2 C3 . . 123.0(3) ?
N1 C2 H2 . . 118.5 ?
C3 C2 H2 . . 118.5 ?
C2 C3 C4 . . 119.1(3) ?
C2 C3 H3 . . 120.4 ?
C4 C3 H3 . . 120.4 ?
C3 C4 C5 . . 118.7(3) ?
C3 C4 H4 . . 120.7 ?
C5 C4 H4 . . 120.7 ?
C6 C5 C4 . . 118.9(3) ?
C6 C5 H5 . . 120.5 ?
C4 C5 H5 . . 120.5 ?
N1 C6 C5 . . 122.4(3) ?
N1 C6 C7 . . 113.7(3) ?
C5 C6 C7 . . 123.8(3) ?
N8 C7 C6 . . 118.1(3) ?
N8 C7 H7 . . 121 ?
C6 C7 H7 . . 121 ?
C7 N8 C9 . . 120.1(3) ?
C7 N8 Cu . . 112.5(2) ?
C9 N8 Cu . . 127.1(2) ?
C10 C9 C14 . . 121.0(3) ?
C10 C9 N8 . . 121.8(3) ?
C14 C9 N8 . . 117.3(3) ?
C11 C10 C9 . . 119.0(4) ?
C11 C10 H10 . . 120.5 ?
C9 C10 H10 . . 120.5 ?
C12 C11 C10 . . 120.5(4) ?
C12 C11 H11 . . 119.8 ?
C10 C11 H11 . . 119.8 ?
C11 C12 C13 . . 120.7(4) ?
C11 C12 H12 . . 119.7 ?
C13 C12 H12 . . 119.7 ?
C12 C13 C14 . . 120.3(4) ?
C12 C13 H13 . . 119.9 ?
C14 C13 H13 . . 119.9 ?
C13 C14 C9 . . 118.5(4) ?
C13 C14 H14 . . 120.7 ?
C9 C14 H14 . . 120.7 ?
N16 O15 Cu . . 117.0(2) ?
O17 N16 O18 . . 121.8(3) ?
O17 N16 O15 . . 119.7(3) ?
O18 N16 O15 . . 118.4(3) ?
N20 O19 Cu . . 111.31(19) ?
O22 N20 O21 . . 123.6(3) ?
O22 N20 O19 . . 119.0(3) ?
O21 N20 O19 . . 117.4(3) ?
C24 O23 Cu . . 130.4(3) ?
C24 O23 H23 . . 118(3) ?
Cu O23 H23 . . 112(3) ?
O23 C24 H13A . . 109.5 ?
O23 C24 H13B . . 109.5 ?
H13A C24 H13B . . 109.5 ?
O23 C24 H13C . . 109.5 ?
H13A C24 H13C . . 109.5 ?
H13B C24 H13C . . 109.5 ?

loop_
_geom_bond_atom_site_label_1
_geom_bond_atom_site_label_2
_geom_bond_site_symmetry_2
_geom_bond_distance
_geom_bond_publ_flag
Cu O19 . 1.955(2) ?
Cu N1 . 1.979(2) ?
Cu O15 . 2.017(2) ?
Cu N8 . 2.046(2) ?
Cu O23 . 2.191(3) ?
N1 C2 . 1.330(4) ?
N1 C6 . 1.356(4) ?
C2 C3 . 1.370(5) ?
C2 H2 . 0.93 ?
C3 C4 . 1.375(5) ?
C3 H3 . 0.93 ?
C4 C5 . 1.388(4) ?
C4 H4 . 0.93 ?
C5 C6 . 1.367(4) ?
C5 H5 . 0.93 ?
C6 C7 . 1.459(4) ?
C7 N8 . 1.273(4) ?
C7 H7 . 0.93 ?
N8 C9 . 1.439(4) ?
C9 C10 . 1.382(4) ?
C9 C14 . 1.389(4) ?
C10 C11 . 1.378(5) ?
C10 H10 . 0.93 ?
C11 C12 . 1.365(6) ?
C11 H11 . 0.93 ?
C12 C13 . 1.369(6) ?
C12 H12 . 0.93 ?
C13 C14 . 1.388(5) ?
C13 H13 . 0.93 ?
C14 H14 . 0.93 ?
O15 N16 . 1.274(3) ?
N16 O17 . 1.226(3) ?
N16 O18 . 1.227(3) ?
O19 N20 . 1.295(3) ?
N20 O22 . 1.220(3) ?
N20 O21 . 1.228(3) ?
O23 C24 . 1.355(4) ?
O23 H23 . 0.69(3) ?
C24 H13A . 0.96 ?
C24 H13B . 0.96 ?
C24 H13C . 0.96 ?

loop_
_geom_hbond_atom_site_label_D
_geom_hbond_atom_site_label_H
_geom_hbond_atom_site_label_A
_geom_hbond_site_symmetry_A
_geom_hbond_distance_DH
_geom_hbond_distance_HA
_geom_hbond_distance_DA
_geom_hbond_angle_DHA
O23 H23 O18 4_465 0.69(3) 2.15(3) 2.817(4) 162(4)
